data_7130243
loop_
_publ_author_name
'Yox, Philip'
'Porter, Andrew P.'
'Dorn, Rick W.'
'Kyveryga, Victoria'
'Rossini, Aaron J.'
'Kovnir, Kirill'

_publ_section_title
;
 Semiconducting silicon--phosphorus frameworks for caging exotic
 polycations
;
_journal_name_full 'Chemical Communications'
_journal_paper_doi 10.1039/D2CC02304K
_journal_year 2022
_chemical_formula_sum 'Ba6 Br Cs P20 Si12'
_chemical_formula_weight 1993.34
_space_group_crystal_system cubic
_space_group_IT_number 225
_space_group_name_Hall '-F 4 2 3'
_space_group_name_H-M_alt 'F m -3 m'
_audit_creation_method SHELXL-2018/3
_audit_update_record
;
2022-04-22 deposited with the CCDC.	2022-06-02 downloaded from the CCDC.
;
_cell_angle_alpha 90
_cell_angle_beta 90
_cell_angle_gamma 90
_cell_formula_units_Z 4
_cell_length_a 15.8173(4)
_cell_length_b 15.8173(4)
_cell_length_c 15.8173(4)
_cell_measurement_reflns_used 9384
_cell_measurement_temperature 100(2)
_cell_measurement_theta_max 33.1
_cell_measurement_theta_min 2.58
_cell_volume 3957.28(17)
_computing_structure_refinement 'SHELXL-2018/3 (Sheldrick, 2018)'
_computing_structure_solution 'SHELXT 2018/2 (Sheldrick, 2018)'
_diffrn_ambient_temperature 100(2)
_diffrn_measured_fraction_theta_full 0.996
_diffrn_measured_fraction_theta_max 0.998
_diffrn_measurement_device_type 'Bruker Venture D8 Photon CMOS detector'
_diffrn_measurement_method 'profile data from \w scans'
_diffrn_radiation_type MoK\a
_diffrn_radiation_wavelength 0.71073
_diffrn_reflns_av_R_equivalents 0.0257
_diffrn_reflns_av_unetI/netI 0.0089
_diffrn_reflns_Laue_measured_fraction_full 0.996
_diffrn_reflns_Laue_measured_fraction_max 0.998
_diffrn_reflns_limit_h_max 20
_diffrn_reflns_limit_h_min -24
_diffrn_reflns_limit_k_max 20
_diffrn_reflns_limit_k_min -23
_diffrn_reflns_limit_l_max 24
_diffrn_reflns_limit_l_min -23
_diffrn_reflns_number 9384
_diffrn_reflns_point_group_measured_fraction_full 0.996
_diffrn_reflns_point_group_measured_fraction_max 0.998
_diffrn_reflns_theta_full 25.242
_diffrn_reflns_theta_max 33.137
_diffrn_reflns_theta_min 2.575
_diffrn_source 'fine focus sealed tube'
_exptl_absorpt_coefficient_mu 8.976
_exptl_absorpt_correction_T_max 0.75
_exptl_absorpt_correction_T_min 0.60
_exptl_absorpt_correction_type multi-scan
_exptl_absorpt_process_details SADABS
_exptl_crystal_colour 'translucent red'
_exptl_crystal_density_diffrn 3.346
_exptl_crystal_description block
_exptl_crystal_F_000 3576
_exptl_crystal_size_max 0.080
_exptl_crystal_size_mid 0.042
_exptl_crystal_size_min 0.035
_refine_diff_density_max 0.463
_refine_diff_density_min -1.769
_refine_diff_density_rms 0.122
_refine_ls_extinction_coef 0.000170(11)
_refine_ls_extinction_expression Fc^*^=kFc[1+0.001xFc^2^\l^3^/sin(2\q)]^-1/4^
_refine_ls_extinction_method 'SHELXL-2018/3 (Sheldrick 2018)'
_refine_ls_goodness_of_fit_ref 1.339
_refine_ls_hydrogen_treatment undef
_refine_ls_matrix_type full
_refine_ls_number_parameters 23
_refine_ls_number_reflns 436
_refine_ls_number_restraints 1
_refine_ls_restrained_S_all 1.337
_refine_ls_R_factor_all 0.0136
_refine_ls_R_factor_gt 0.0133
_refine_ls_shift/su_max 0.000
_refine_ls_shift/su_mean 0.000
_refine_ls_structure_factor_coef Fsqd
_refine_ls_weighting_details 'w=1/[\s^2^(Fo^2^)+(0.0114P)^2^+22.8832P] where P=(Fo^2^+2Fc^2^)/3'
_refine_ls_weighting_scheme calc
_refine_ls_wR_factor_gt 0.0317
_refine_ls_wR_factor_ref 0.0318
_reflns_Friedel_coverage 0.000
_reflns_number_gt 431
_reflns_number_total 436
_reflns_threshold_expression 'I > 2\s(I)'
_cod_data_source_file d2cc02304k2.cif
_cod_data_source_block PY997_CsBaSiPBr_a2
_cod_original_cell_volume 3957.3(3)
_cod_database_code 7130243
_shelx_shelxl_version_number 2018/3
_shelx_space_group_comment
;
The symmetry employed for this shelxl refinement is uniquely defined
by the following loop, which should always be used as a source of
symmetry information in preference to the above space-group names.
They are only intended as comments.
;

loop_
_space_group_symop_operation_xyz
'x, y, z'
'-x, -y, z'
'-x, y, -z'
'x, -y, -z'
'z, x, y'
'z, -x, -y'
'-z, -x, y'
'-z, x, -y'
'y, z, x'
'-y, z, -x'
'y, -z, -x'
'-y, -z, x'
'y, x, -z'
'-y, -x, -z'
'y, -x, z'
'-y, x, z'
'x, z, -y'
'-x, z, y'
'-x, -z, -y'
'x, -z, y'
'z, y, -x'
'z, -y, x'
'-z, y, x'
'-z, -y, -x'
'x, y+1/2, z+1/2'
'-x, -y+1/2, z+1/2'
'-x, y+1/2, -z+1/2'
'x, -y+1/2, -z+1/2'
'z, x+1/2, y+1/2'
'z, -x+1/2, -y+1/2'
'-z, -x+1/2, y+1/2'
'-z, x+1/2, -y+1/2'
'y, z+1/2, x+1/2'
'-y, z+1/2, -x+1/2'
'y, -z+1/2, -x+1/2'
'-y, -z+1/2, x+1/2'
'y, x+1/2, -z+1/2'
'-y, -x+1/2, -z+1/2'
'y, -x+1/2, z+1/2'
'-y, x+1/2, z+1/2'
'x, z+1/2, -y+1/2'
'-x, z+1/2, y+1/2'
'-x, -z+1/2, -y+1/2'
'x, -z+1/2, y+1/2'
'z, y+1/2, -x+1/2'
'z, -y+1/2, x+1/2'
'-z, y+1/2, x+1/2'
'-z, -y+1/2, -x+1/2'
'x+1/2, y, z+1/2'
'-x+1/2, -y, z+1/2'
'-x+1/2, y, -z+1/2'
'x+1/2, -y, -z+1/2'
'z+1/2, x, y+1/2'
'z+1/2, -x, -y+1/2'
'-z+1/2, -x, y+1/2'
'-z+1/2, x, -y+1/2'
'y+1/2, z, x+1/2'
'-y+1/2, z, -x+1/2'
'y+1/2, -z, -x+1/2'
'-y+1/2, -z, x+1/2'
'y+1/2, x, -z+1/2'
'-y+1/2, -x, -z+1/2'
'y+1/2, -x, z+1/2'
'-y+1/2, x, z+1/2'
'x+1/2, z, -y+1/2'
'-x+1/2, z, y+1/2'
'-x+1/2, -z, -y+1/2'
'x+1/2, -z, y+1/2'
'z+1/2, y, -x+1/2'
'z+1/2, -y, x+1/2'
'-z+1/2, y, x+1/2'
'-z+1/2, -y, -x+1/2'
'x+1/2, y+1/2, z'
'-x+1/2, -y+1/2, z'
'-x+1/2, y+1/2, -z'
'x+1/2, -y+1/2, -z'
'z+1/2, x+1/2, y'
'z+1/2, -x+1/2, -y'
'-z+1/2, -x+1/2, y'
'-z+1/2, x+1/2, -y'
'y+1/2, z+1/2, x'
'-y+1/2, z+1/2, -x'
'y+1/2, -z+1/2, -x'
'-y+1/2, -z+1/2, x'
'y+1/2, x+1/2, -z'
'-y+1/2, -x+1/2, -z'
'y+1/2, -x+1/2, z'
'-y+1/2, x+1/2, z'
'x+1/2, z+1/2, -y'
'-x+1/2, z+1/2, y'
'-x+1/2, -z+1/2, -y'
'x+1/2, -z+1/2, y'
'z+1/2, y+1/2, -x'
'z+1/2, -y+1/2, x'
'-z+1/2, y+1/2, x'
'-z+1/2, -y+1/2, -x'
'-x, -y, -z'
'x, y, -z'
'x, -y, z'
'-x, y, z'
'-z, -x, -y'
'-z, x, y'
'z, x, -y'
'z, -x, y'
'-y, -z, -x'
'y, -z, x'
'-y, z, x'
'y, z, -x'
'-y, -x, z'
'y, x, z'
'-y, x, -z'
'y, -x, -z'
'-x, -z, y'
'x, -z, -y'
'x, z, y'
'-x, z, -y'
'-z, -y, x'
'-z, y, -x'
'z, -y, -x'
'z, y, x'
'-x, -y+1/2, -z+1/2'
'x, y+1/2, -z+1/2'
'x, -y+1/2, z+1/2'
'-x, y+1/2, z+1/2'
'-z, -x+1/2, -y+1/2'
'-z, x+1/2, y+1/2'
'z, x+1/2, -y+1/2'
'z, -x+1/2, y+1/2'
'-y, -z+1/2, -x+1/2'
'y, -z+1/2, x+1/2'
'-y, z+1/2, x+1/2'
'y, z+1/2, -x+1/2'
'-y, -x+1/2, z+1/2'
'y, x+1/2, z+1/2'
'-y, x+1/2, -z+1/2'
'y, -x+1/2, -z+1/2'
'-x, -z+1/2, y+1/2'
'x, -z+1/2, -y+1/2'
'x, z+1/2, y+1/2'
'-x, z+1/2, -y+1/2'
'-z, -y+1/2, x+1/2'
'-z, y+1/2, -x+1/2'
'z, -y+1/2, -x+1/2'
'z, y+1/2, x+1/2'
'-x+1/2, -y, -z+1/2'
'x+1/2, y, -z+1/2'
'x+1/2, -y, z+1/2'
'-x+1/2, y, z+1/2'
'-z+1/2, -x, -y+1/2'
'-z+1/2, x, y+1/2'
'z+1/2, x, -y+1/2'
'z+1/2, -x, y+1/2'
'-y+1/2, -z, -x+1/2'
'y+1/2, -z, x+1/2'
'-y+1/2, z, x+1/2'
'y+1/2, z, -x+1/2'
'-y+1/2, -x, z+1/2'
'y+1/2, x, z+1/2'
'-y+1/2, x, -z+1/2'
'y+1/2, -x, -z+1/2'
'-x+1/2, -z, y+1/2'
'x+1/2, -z, -y+1/2'
'x+1/2, z, y+1/2'
'-x+1/2, z, -y+1/2'
'-z+1/2, -y, x+1/2'
'-z+1/2, y, -x+1/2'
'z+1/2, -y, -x+1/2'
'z+1/2, y, x+1/2'
'-x+1/2, -y+1/2, -z'
'x+1/2, y+1/2, -z'
'x+1/2, -y+1/2, z'
'-x+1/2, y+1/2, z'
'-z+1/2, -x+1/2, -y'
'-z+1/2, x+1/2, y'
'z+1/2, x+1/2, -y'
'z+1/2, -x+1/2, y'
'-y+1/2, -z+1/2, -x'
'y+1/2, -z+1/2, x'
'-y+1/2, z+1/2, x'
'y+1/2, z+1/2, -x'
'-y+1/2, -x+1/2, z'
'y+1/2, x+1/2, z'
'-y+1/2, x+1/2, -z'
'y+1/2, -x+1/2, -z'
'-x+1/2, -z+1/2, y'
'x+1/2, -z+1/2, -y'
'x+1/2, z+1/2, y'
'-x+1/2, z+1/2, -y'
'-z+1/2, -y+1/2, x'
'-z+1/2, y+1/2, -x'
'z+1/2, -y+1/2, -x'
'z+1/2, y+1/2, x'

loop_
_atom_site_label
_atom_site_type_symbol
_atom_site_fract_x
_atom_site_fract_y
_atom_site_fract_z
_atom_site_U_iso_or_equiv
_atom_site_adp_type
_atom_site_occupancy
_atom_site_site_symmetry_order
_atom_site_calc_flag
_atom_site_refinement_flags_posn
_atom_site_refinement_flags_adp
_atom_site_refinement_flags_occupancy
_atom_site_disorder_assembly
_atom_site_disorder_group
Ba1 Ba 0.500000 0.21780(8) 0.500000 0.00461(11) Uani 0.972(6) 8 d S T P . .
Cs11 Cs 0.500000 0.000000 0.699(2) 0.00461(11) Uani 0.028(6) 8 d S T P . .
Cs1 Cs 0.500000 0.500000 0.500000 0.0062(9) Uani 0.81(4) 48 d S T P . .
Ba11 Ba 0.500000 0.500000 0.5223(19) 0.0062(9) Uani 0.028(6) 8 d S T P . .
Br03 Br 0.500000 0.000000 0.500000 0.00661(17) Uani 1 48 d S T P . .
P1 P 0.500000 0.32812(3) 0.67188(3) 0.00336(13) Uani 1 4 d S T P . .
P2 P 0.33526(3) 0.16474(3) 0.66474(3) 0.00293(14) Uani 1 6 d S T P . .
Si1 Si 0.41251(5) 0.250000 0.750000 0.00270(13) Uani 1 4 d S T P . .

loop_
_atom_site_aniso_label
_atom_site_aniso_U_11
_atom_site_aniso_U_22
_atom_site_aniso_U_33
_atom_site_aniso_U_23
_atom_site_aniso_U_13
_atom_site_aniso_U_12
Ba1 0.00455(8) 0.0047(3) 0.00455(8) 0.000 0.000 0.000
Cs11 0.00455(8) 0.0047(3) 0.00455(8) 0.000 0.000 0.000
Cs1 0.0062(9) 0.0062(9) 0.0062(9) 0.000 0.000 0.000
Ba11 0.0062(9) 0.0062(9) 0.0062(9) 0.000 0.000 0.000
Br03 0.00661(17) 0.00661(17) 0.00661(17) 0.000 0.000 0.000
P1 0.0032(3) 0.00345(17) 0.00345(17) 0.0008(2) 0.000 0.000
P2 0.00293(14) 0.00293(14) 0.00293(14) -0.00002(15) 0.00002(15) 0.00002(15)
Si1 0.0021(3) 0.00299(17) 0.00299(17) 0.0000(2) 0.000 0.000

loop_
_atom_type_symbol
_atom_type_description
_atom_type_scat_dispersion_real
_atom_type_scat_dispersion_imag
_atom_type_scat_source
Ba Ba -0.3244 2.2819 'International Tables Vol C Tables 4.2.6.8 and 6.1.1.4'
Br Br -0.2901 2.4595 'International Tables Vol C Tables 4.2.6.8 and 6.1.1.4'
Cs Cs -0.3680 2.1192 'International Tables Vol C Tables 4.2.6.8 and 6.1.1.4'
P P 0.1023 0.0942 'International Tables Vol C Tables 4.2.6.8 and 6.1.1.4'
Si Si 0.0817 0.0704 'International Tables Vol C Tables 4.2.6.8 and 6.1.1.4'

loop_
_geom_angle_atom_site_label_1
_geom_angle_atom_site_label_2
_geom_angle_atom_site_label_3
_geom_angle
_geom_angle_site_symmetry_1
_geom_angle_site_symmetry_3
_geom_angle_publ_flag
Cs11 Ba1 P1 122.70(3) 81_545 105_666 ?
Cs11 Ba1 P1 122.696(15) 81_545 106_565 ?
P1 Ba1 P1 114.61(4) 105_666 106_565 ?
Cs11 Ba1 P1 122.70(2) 81_545 98_556 ?
P1 Ba1 P1 73.03(2) 105_666 98_556 ?
P1 Ba1 P1 73.03(2) 106_565 98_556 ?
Cs11 Ba1 P1 122.69(2) 81_545 . ?
P1 Ba1 P1 73.04(2) 105_666 . ?
P1 Ba1 P1 73.04(2) 106_565 . ?
P1 Ba1 P1 114.61(4) 98_556 . ?
Cs11 Ba1 Br03 0.000(15) 81_545 . ?
P1 Ba1 Br03 122.70(2) 105_666 . ?
P1 Ba1 Br03 122.70(2) 106_565 . ?
P1 Ba1 Br03 122.70(2) 98_556 . ?
P1 Ba1 Br03 122.69(2) . . ?
Cs11 Ba1 Ba11 180.00(3) 81_545 105_666 ?
P1 Ba1 Ba11 57.30(2) 105_666 105_666 ?
P1 Ba1 Ba11 57.30(2) 106_565 105_666 ?
P1 Ba1 Ba11 57.30(2) 98_556 105_666 ?
P1 Ba1 Ba11 57.31(2) . 105_666 ?
Br03 Ba1 Ba11 180.0 . 105_666 ?
Cs11 Ba1 Cs1 180.000(15) 81_545 . ?
P1 Ba1 Cs1 57.30(2) 105_666 . ?
P1 Ba1 Cs1 57.30(2) 106_565 . ?
P1 Ba1 Cs1 57.30(2) 98_556 . ?
P1 Ba1 Cs1 57.31(2) . . ?
Br03 Ba1 Cs1 180.0 . . ?
Ba11 Ba1 Cs1 0.000(1) 105_666 . ?
Cs11 Ba1 Ba11 175.5(4) 81_545 . ?
P1 Ba1 Ba11 57.418(15) 105_666 . ?
P1 Ba1 Ba11 57.418(15) 106_565 . ?
P1 Ba1 Ba11 61.8(4) 98_556 . ?
P1 Ba1 Ba11 52.8(4) . . ?
Br03 Ba1 Ba11 175.5(4) . . ?
Ba11 Ba1 Ba11 4.5(4) 105_666 . ?
Cs1 Ba1 Ba11 4.5(4) . . ?
Cs11 Ba1 Ba11 175.5(4) 81_545 5 ?
P1 Ba1 Ba11 52.8(4) 105_666 5 ?
P1 Ba1 Ba11 61.8(4) 106_565 5 ?
P1 Ba1 Ba11 57.418(15) 98_556 5 ?
P1 Ba1 Ba11 57.419(15) . 5 ?
Br03 Ba1 Ba11 175.5(4) . 5 ?
Ba11 Ba1 Ba11 4.5(4) 105_666 5 ?
Cs1 Ba1 Ba11 4.5(4) . 5 ?
Ba11 Ba1 Ba11 6.4(5) . 5 ?
Cs11 Ba1 Ba11 175.5(4) 81_545 101_666 ?
P1 Ba1 Ba11 61.8(4) 105_666 101_666 ?
P1 Ba1 Ba11 52.8(4) 106_565 101_666 ?
P1 Ba1 Ba11 57.418(15) 98_556 101_666 ?
P1 Ba1 Ba11 57.419(15) . 101_666 ?
Br03 Ba1 Ba11 175.5(4) . 101_666 ?
Ba11 Ba1 Ba11 4.5(4) 105_666 101_666 ?
Cs1 Ba1 Ba11 4.5(4) . 101_666 ?
Ba11 Ba1 Ba11 6.4(5) . 101_666 ?
Ba11 Ba1 Ba11 9.0(8) 5 101_666 ?
Cs11 Ba1 Ba11 175.5(4) 81_545 97_666 ?
P1 Ba1 Ba11 57.418(15) 105_666 97_666 ?
P1 Ba1 Ba11 57.418(15) 106_565 97_666 ?
P1 Ba1 Ba11 52.8(4) 98_556 97_666 ?
P1 Ba1 Ba11 61.8(4) . 97_666 ?
Br03 Ba1 Ba11 175.5(4) . 97_666 ?
Ba11 Ba1 Ba11 4.5(4) 105_666 97_666 ?
Cs1 Ba1 Ba11 4.5(4) . 97_666 ?
Ba11 Ba1 Ba11 9.0(8) . 97_666 ?
Ba11 Ba1 Ba11 6.4(5) 5 97_666 ?
Ba11 Ba1 Ba11 6.4(5) 101_666 97_666 ?
Ba1 Cs11 Br03 180.0 29_545 . ?
Ba1 Cs11 P1 53.0(4) 29_545 29_545 ?
Br03 Cs11 P1 127.0(4) . 29_545 ?
Ba1 Cs11 P1 53.0(4) 29_545 121_656 ?
Br03 Cs11 P1 127.0(4) . 121_656 ?
P1 Cs11 P1 68.8(4) 29_545 121_656 ?
Ba1 Cs11 P1 53.0(4) 29_545 126_645 ?
Br03 Cs11 P1 127.0(4) . 126_645 ?
P1 Cs11 P1 106.1(8) 29_545 126_645 ?
P1 Cs11 P1 68.8(4) 121_656 126_645 ?
Ba1 Cs11 P1 53.0(4) 29_545 122_546 ?
Br03 Cs11 P1 127.0(4) . 122_546 ?
P1 Cs11 P1 68.8(4) 29_545 122_546 ?
P1 Cs11 P1 106.1(8) 121_656 122_546 ?
P1 Cs11 P1 68.8(4) 126_645 122_546 ?
Ba1 Cs11 P2 98.3(5) 29_545 . ?
Br03 Cs11 P2 81.7(5) . . ?
P1 Cs11 P2 130.2(5) 29_545 . ?
P1 Cs11 P2 61.83(11) 121_656 . ?
P1 Cs11 P2 61.83(11) 126_645 . ?
P1 Cs11 P2 130.2(5) 122_546 . ?
Ba1 Cs11 P2 98.3(5) 29_545 99 ?
Br03 Cs11 P2 81.7(5) . 99 ?
P1 Cs11 P2 130.2(5) 29_545 99 ?
P1 Cs11 P2 130.2(5) 121_656 99 ?
P1 Cs11 P2 61.83(11) 126_645 99 ?
P1 Cs11 P2 61.83(11) 122_546 99 ?
P2 Cs11 P2 88.80(14) . 99 ?
Ba1 Cs11 P2 98.3(5) 29_545 100_655 ?
Br03 Cs11 P2 81.7(5) . 100_655 ?
P1 Cs11 P2 61.83(11) 29_545 100_655 ?
P1 Cs11 P2 61.83(11) 121_656 100_655 ?
P1 Cs11 P2 130.2(5) 126_645 100_655 ?
P1 Cs11 P2 130.2(5) 122_546 100_655 ?
P2 Cs11 P2 88.80(14) . 100_655 ?
P2 Cs11 P2 163.4(10) 99 100_655 ?
Ba1 Cs11 P2 98.3(5) 29_545 2_655 ?
Br03 Cs11 P2 81.7(5) . 2_655 ?
P1 Cs11 P2 61.83(11) 29_545 2_655 ?
P1 Cs11 P2 130.2(5) 121_656 2_655 ?
P1 Cs11 P2 130.2(5) 126_645 2_655 ?
P1 Cs11 P2 61.83(11) 122_546 2_655 ?
P2 Cs11 P2 163.4(10) . 2_655 ?
P2 Cs11 P2 88.80(14) 99 2_655 ?
P2 Cs11 P2 88.80(14) 100_655 2_655 ?
Ba1 Cs11 Si1 79.1(4) 29_545 . ?
Br03 Cs11 Si1 100.9(4) . . ?
P1 Cs11 Si1 98.3(4) 29_545 . ?
P1 Cs11 Si1 31.28(3) 121_656 . ?
P1 Cs11 Si1 68.1(2) 126_645 . ?
P1 Cs11 Si1 128.8(8) 122_546 . ?
P2 Cs11 Si1 32.02(4) . . ?
P2 Cs11 Si1 116.68(4) 99 . ?
P2 Cs11 Si1 66.79(3) 100_655 . ?
P2 Cs11 Si1 154.52(9) 2_655 . ?
Ba1 Cs11 Si1 79.1(4) 29_545 173_656 ?
Br03 Cs11 Si1 100.9(4) . 173_656 ?
P1 Cs11 Si1 31.28(3) 29_545 173_656 ?
P1 Cs11 Si1 68.1(2) 121_656 173_656 ?
P1 Cs11 Si1 128.8(8) 126_645 173_656 ?
P1 Cs11 Si1 98.3(4) 122_546 173_656 ?
P2 Cs11 Si1 116.67(4) . 173_656 ?
P2 Cs11 Si1 154.52(9) 99 173_656 ?
P2 Cs11 Si1 32.02(4) 100_655 173_656 ?
P2 Cs11 Si1 66.80(3) 2_655 173_656 ?
Si1 Cs11 Si1 87.93(15) . 173_656 ?
Ba11 Cs1 Ba11 180.00(5) 105_666 9 ?
Ba11 Cs1 Ba11 90.00(4) 105_666 101_666 ?
Ba11 Cs1 Ba11 90.00(3) 9 101_666 ?
Ba11 Cs1 Ba11 90.000(9) 105_666 5 ?
Ba11 Cs1 Ba11 90.00(4) 9 5 ?
Ba11 Cs1 Ba11 180.00(3) 101_666 5 ?
Ba11 Cs1 Ba11 90.000(9) 105_666 97_666 ?
Ba11 Cs1 Ba11 90.000(8) 9 97_666 ?
Ba11 Cs1 Ba11 90.000(18) 101_666 97_666 ?
Ba11 Cs1 Ba11 90.000(17) 5 97_666 ?
Ba11 Cs1 P1 45.000(17) 105_666 106_565 ?
Ba11 Cs1 P1 135.000(17) 9 106_565 ?
Ba11 Cs1 P1 45.000(9) 101_666 106_565 ?
Ba11 Cs1 P1 135.000(9) 5 106_565 ?
Ba11 Cs1 P1 90.000(18) 97_666 106_565 ?
Ba11 Cs1 P1 135.000(17) 105_666 10_656 ?
Ba11 Cs1 P1 45.000(17) 9 10_656 ?
Ba11 Cs1 P1 135.000(9) 101_666 10_656 ?
Ba11 Cs1 P1 45.000(9) 5 10_656 ?
Ba11 Cs1 P1 90.000(18) 97_666 10_656 ?
P1 Cs1 P1 180.0 106_565 10_656 ?
Ba11 Cs1 P1 90.000(12) 105_666 102_655 ?
Ba11 Cs1 P1 90.000(12) 9 102_655 ?
Ba11 Cs1 P1 45.0 101_666 102_655 ?
Ba11 Cs1 P1 135.0 5 102_655 ?
Ba11 Cs1 P1 45.000(17) 97_666 102_655 ?
P1 Cs1 P1 60.0 106_565 102_655 ?
P1 Cs1 P1 120.0 10_656 102_655 ?
Ba11 Cs1 P1 90.000(12) 105_666 6_566 ?
Ba11 Cs1 P1 90.000(12) 9 6_566 ?
Ba11 Cs1 P1 135.0 101_666 6_566 ?
Ba11 Cs1 P1 45.0 5 6_566 ?
Ba11 Cs1 P1 135.000(17) 97_666 6_566 ?
P1 Cs1 P1 120.0 106_565 6_566 ?
P1 Cs1 P1 60.0 10_656 6_566 ?
P1 Cs1 P1 180.0 102_655 6_566 ?
Ba11 Cs1 P1 45.0 105_666 98_556 ?
Ba11 Cs1 P1 135.0 9 98_556 ?
Ba11 Cs1 P1 90.000(7) 101_666 98_556 ?
Ba11 Cs1 P1 90.000(6) 5 98_556 ?
Ba11 Cs1 P1 45.000(9) 97_666 98_556 ?
P1 Cs1 P1 60.0 106_565 98_556 ?
P1 Cs1 P1 120.0 10_656 98_556 ?
P1 Cs1 P1 60.0 102_655 98_556 ?
P1 Cs1 P1 120.0 6_566 98_556 ?
Ba11 Cs1 P1 135.0 105_666 2_665 ?
Ba11 Cs1 P1 45.0 9 2_665 ?
Ba11 Cs1 P1 90.000(6) 101_666 2_665 ?
Ba11 Cs1 P1 90.000(6) 5 2_665 ?
Ba11 Cs1 P1 135.000(9) 97_666 2_665 ?
P1 Cs1 P1 120.0 106_565 2_665 ?
P1 Cs1 P1 60.0 10_656 2_665 ?
P1 Cs1 P1 120.0 102_655 2_665 ?
P1 Cs1 P1 60.0 6_566 2_665 ?
P1 Cs1 P1 180.0 98_556 2_665 ?
Ba11 Cs1 P1 45.000(17) 105_666 105_666 ?
Ba11 Cs1 P1 135.000(17) 9 105_666 ?
Ba11 Cs1 P1 135.000(9) 101_666 105_666 ?
Ba11 Cs1 P1 45.000(9) 5 105_666 ?
Ba11 Cs1 P1 90.000(6) 97_666 105_666 ?
P1 Cs1 P1 90.0 106_565 105_666 ?
P1 Cs1 P1 90.0 10_656 105_666 ?
P1 Cs1 P1 120.0 102_655 105_666 ?
P1 Cs1 P1 60.0 6_566 105_666 ?
P1 Cs1 P1 60.0 98_556 105_666 ?
P1 Cs1 P1 120.0 2_665 105_666 ?
Ba11 Ba11 Ba11 60.001(7) 105_666 101_666 ?
Ba11 Ba11 Ba11 90.001(3) 105_666 9 ?
Ba11 Ba11 Ba11 60.001(6) 101_666 9 ?
Ba11 Ba11 Ba11 60.001(14) 105_666 5 ?
Ba11 Ba11 Ba11 90.001(6) 101_666 5 ?
Ba11 Ba11 Ba11 60.001(13) 9 5 ?
Ba11 Ba11 Ba11 45.001(4) 105_666 97_666 ?
Ba11 Ba11 Ba11 45.001(8) 101_666 97_666 ?
Ba11 Ba11 Ba11 45.001(4) 9 97_666 ?
Ba11 Ba11 Ba11 45.001(10) 5 97_666 ?
Ba11 Ba11 P1 117.7(2) 105_666 6_566 ?
Ba11 Ba11 P1 176.0(4) 101_666 6_566 ?
Ba11 Ba11 P1 117.7(2) 9 6_566 ?
Ba11 Ba11 P1 86.0(4) 5 6_566 ?
Ba11 Ba11 P1 131.0(4) 97_666 6_566 ?
Ba11 Ba11 P1 176.0(4) 105_666 2_665 ?
Ba11 Ba11 P1 117.7(2) 101_666 2_665 ?
Ba11 Ba11 P1 86.0(4) 9 2_665 ?
Ba11 Ba11 P1 117.7(2) 5 2_665 ?
Ba11 Ba11 P1 131.0(4) 97_666 2_665 ?
P1 Ba11 P1 64.5(4) 6_566 2_665 ?
Ba11 Ba11 P1 117.7(2) 105_666 101_666 ?
Ba11 Ba11 P1 86.0(4) 101_666 101_666 ?
Ba11 Ba11 P1 117.7(2) 9 101_666 ?
Ba11 Ba11 P1 176.0(4) 5 101_666 ?
Ba11 Ba11 P1 131.0(4) 97_666 101_666 ?
P1 Ba11 P1 97.9(7) 6_566 101_666 ?
P1 Ba11 P1 64.5(4) 2_665 101_666 ?
Ba11 Ba11 P1 86.0(4) 105_666 . ?
Ba11 Ba11 P1 117.7(2) 101_666 . ?
Ba11 Ba11 P1 176.0(4) 9 . ?
Ba11 Ba11 P1 117.7(2) 5 . ?
Ba11 Ba11 P1 131.0(4) 97_666 . ?
P1 Ba11 P1 64.5(4) 6_566 . ?
P1 Ba11 P1 97.9(7) 2_665 . ?
P1 Ba11 P1 64.5(4) 101_666 . ?
Ba11 Ba11 Ba1 134.999(3) 105_666 101_666 ?
Ba11 Ba11 Ba1 134.999(8) 101_666 101_666 ?
Ba11 Ba11 Ba1 134.999(4) 9 101_666 ?
Ba11 Ba11 Ba1 135.000(10) 5 101_666 ?
Ba11 Ba11 Ba1 180.0 97_666 101_666 ?
P1 Ba11 Ba1 49.0(4) 6_566 101_666 ?
P1 Ba11 Ba1 49.0(4) 2_665 101_666 ?
P1 Ba11 Ba1 49.0(4) 101_666 101_666 ?
P1 Ba11 Ba1 49.0(4) . 101_666 ?
Ba11 Ba11 Cs11 134.999(3) 105_666 121_656 ?
Ba11 Ba11 Cs11 134.999(6) 101_666 121_656 ?
Ba11 Ba11 Cs11 134.999(3) 9 121_656 ?
Ba11 Ba11 Cs11 135.000(7) 5 121_656 ?
Ba11 Ba11 Cs11 180.0 97_666 121_656 ?
P1 Ba11 Cs11 49.0(4) 6_566 121_656 ?
P1 Ba11 Cs11 49.0(4) 2_665 121_656 ?
P1 Ba11 Cs11 49.0(4) 101_666 121_656 ?
P1 Ba11 Cs11 49.0(4) . 121_656 ?
Ba1 Ba11 Cs11 0.0 101_666 121_656 ?
Ba11 Ba11 Ba1 86.8(3) 105_666 9 ?
Ba11 Ba11 Ba1 40.5(4) 101_666 9 ?
Ba11 Ba11 Ba1 86.8(3) 9 9 ?
Ba11 Ba11 Ba1 130.5(4) 5 9 ?
Ba11 Ba11 Ba1 85.5(4) 97_666 9 ?
P1 Ba11 Ba1 143.5(8) 6_566 9 ?
P1 Ba11 Ba1 93.0(2) 2_665 9 ?
P1 Ba11 Ba1 45.55(2) 101_666 9 ?
P1 Ba11 Ba1 93.0(2) . 9 ?
Ba1 Ba11 Ba1 94.5(4) 101_666 9 ?
Cs11 Ba11 Ba1 94.5(4) 121_656 9 ?
Cs11 Br03 Cs11 180.0 177_556 81_545 ?
Cs11 Br03 Cs11 90.000(1) 177_556 . ?
Cs11 Br03 Cs11 90.0 81_545 . ?
Cs11 Br03 Cs11 90.000(3) 177_556 125_655 ?
Cs11 Br03 Cs11 90.000(1) 81_545 125_655 ?
Cs11 Br03 Cs11 90.0 . 125_655 ?
Cs11 Br03 Cs11 90.000(1) 177_556 29_545 ?
Cs11 Br03 Cs11 90.000(3) 81_545 29_545 ?
Cs11 Br03 Cs11 90.000(2) . 29_545 ?
Cs11 Br03 Cs11 180.0 125_655 29_545 ?
Cs11 Br03 Cs11 90.000(1) 177_556 97_656 ?
Cs11 Br03 Cs11 90.0 81_545 97_656 ?
Cs11 Br03 Cs11 180.0 . 97_656 ?
Cs11 Br03 Cs11 90.000(1) 125_655 97_656 ?
Cs11 Br03 Cs11 90.0 29_545 97_656 ?
Cs11 Br03 Ba1 180.0 177_556 . ?
Cs11 Br03 Ba1 0.000(1) 81_545 . ?
Cs11 Br03 Ba1 90.000(1) . . ?
Cs11 Br03 Ba1 90.000(1) 125_655 . ?
Cs11 Br03 Ba1 90.000(1) 29_545 . ?
Cs11 Br03 Ba1 90.000(1) 97_656 . ?
Cs11 Br03 Ba1 90.000(1) 177_556 177_556 ?
Cs11 Br03 Ba1 90.000(1) 81_545 177_556 ?
Cs11 Br03 Ba1 90.000(1) . 177_556 ?
Cs11 Br03 Ba1 0.000(1) 125_655 177_556 ?
Cs11 Br03 Ba1 180.0 29_545 177_556 ?
Cs11 Br03 Ba1 90.000(1) 97_656 177_556 ?
Ba1 Br03 Ba1 90.0 . 177_556 ?
Cs11 Br03 Ba1 90.000(1) 177_556 81_545 ?
Cs11 Br03 Ba1 90.000(1) 81_545 81_545 ?
Cs11 Br03 Ba1 90.000(1) . 81_545 ?
Cs11 Br03 Ba1 180.0 125_655 81_545 ?
Cs11 Br03 Ba1 0.000(1) 29_545 81_545 ?
Cs11 Br03 Ba1 90.000(1) 97_656 81_545 ?
Ba1 Br03 Ba1 90.0 . 81_545 ?
Ba1 Br03 Ba1 180.0 177_556 81_545 ?
Cs11 Br03 Ba1 90.000(1) 177_556 125_655 ?
Cs11 Br03 Ba1 90.0 81_545 125_655 ?
Cs11 Br03 Ba1 180.0 . 125_655 ?
Cs11 Br03 Ba1 90.000(1) 125_655 125_655 ?
Cs11 Br03 Ba1 90.0 29_545 125_655 ?
Cs11 Br03 Ba1 0.000(1) 97_656 125_655 ?
Ba1 Br03 Ba1 90.0 . 125_655 ?
Ba1 Br03 Ba1 90.0 177_556 125_655 ?
Ba1 Br03 Ba1 90.0 81_545 125_655 ?
Cs11 Br03 Ba1 90.000(1) 177_556 29_545 ?
Cs11 Br03 Ba1 90.0 81_545 29_545 ?
Cs11 Br03 Ba1 0.000(2) . 29_545 ?
Cs11 Br03 Ba1 90.0 125_655 29_545 ?
Cs11 Br03 Ba1 90.0 29_545 29_545 ?
Cs11 Br03 Ba1 180.0 97_656 29_545 ?
Ba1 Br03 Ba1 90.0 . 29_545 ?
Ba1 Br03 Ba1 90.0 177_556 29_545 ?
Ba1 Br03 Ba1 90.0 81_545 29_545 ?
Ba1 Br03 Ba1 180.0 125_655 29_545 ?
Cs11 Br03 Ba1 0.0 177_556 97_656 ?
Cs11 Br03 Ba1 180.0 81_545 97_656 ?
Cs11 Br03 Ba1 90.000(1) . 97_656 ?
Cs11 Br03 Ba1 90.000(2) 125_655 97_656 ?
Cs11 Br03 Ba1 90.0 29_545 97_656 ?
Cs11 Br03 Ba1 90.000(1) 97_656 97_656 ?
Ba1 Br03 Ba1 180.0 . 97_656 ?
Ba1 Br03 Ba1 90.0 177_556 97_656 ?
Ba1 Br03 Ba1 90.0 81_545 97_656 ?
Ba1 Br03 Ba1 90.0 125_655 97_656 ?
Ba1 Br03 Ba1 90.0 29_545 97_656 ?
Si1 P1 Si1 76.75(4) . 121_656 ?
Si1 P1 Ba1 99.619(16) . 101_666 ?
Si1 P1 Ba1 99.619(16) 121_656 101_666 ?
Si1 P1 Ba1 99.618(16) . . ?
Si1 P1 Ba1 99.618(16) 121_656 . ?
Ba1 P1 Ba1 155.39(4) 101_666 . ?
Si1 P1 Cs11 96.3(3) . 81_545 ?
Si1 P1 Cs11 96.3(3) 121_656 81_545 ?
Ba1 P1 Cs11 159.7(4) 101_666 81_545 ?
Ba1 P1 Cs11 4.3(4) . 81_545 ?
Si1 P1 Cs11 96.3(3) . 121_656 ?
Si1 P1 Cs11 96.3(3) 121_656 121_656 ?
Ba1 P1 Cs11 4.3(4) 101_666 121_656 ?
Ba1 P1 Cs11 159.7(4) . 121_656 ?
Cs11 P1 Cs11 163.9(8) 81_545 121_656 ?
Si1 P1 Ba11 141.45(4) . 105_666 ?
Si1 P1 Ba11 141.45(4) 121_656 105_666 ?
Ba1 P1 Ba11 81.7(4) 101_666 105_666 ?
Ba1 P1 Ba11 73.7(3) . 105_666 ?
Cs11 P1 Ba11 78.0(3) 81_545 105_666 ?
Cs11 P1 Ba11 85.9(7) 121_656 105_666 ?
Si1 P1 Ba11 141.45(4) . . ?
Si1 P1 Ba11 141.45(4) 121_656 . ?
Ba1 P1 Ba11 73.7(4) 101_666 . ?
Ba1 P1 Ba11 81.7(4) . . ?
Cs11 P1 Ba11 85.9(7) 81_545 . ?
Cs11 P1 Ba11 78.0(3) 121_656 . ?
Ba11 P1 Ba11 7.9(7) 105_666 . ?
Si1 P1 Cs1 141.624(18) . . ?
Si1 P1 Cs1 141.623(18) 121_656 . ?
Ba1 P1 Cs1 77.69(2) 101_666 . ?
Ba1 P1 Cs1 77.69(2) . . ?
Cs11 P1 Cs1 82.0(4) 81_545 . ?
Cs11 P1 Cs1 82.0(4) 121_656 . ?
Ba11 P1 Cs1 4.0(4) 105_666 . ?
Ba11 P1 Cs1 4.0(4) . . ?
Si1 P2 Si1 106.73(3) 82_546 78_456 ?
Si1 P2 Si1 106.73(3) 82_546 . ?
Si1 P2 Si1 106.73(3) 78_456 . ?
Si1 P2 Cs11 87.3(3) 82_546 125_655 ?
Si1 P2 Cs11 87.3(3) 78_456 125_655 ?
Si1 P2 Cs11 155.7(5) . 125_655 ?
Si1 P2 Cs11 155.7(5) 82_546 . ?
Si1 P2 Cs11 87.3(3) 78_456 . ?
Si1 P2 Cs11 87.3(3) . . ?
Cs11 P2 Cs11 73.3(7) 125_655 . ?
Si1 P2 Cs11 87.3(3) 82_546 81_545 ?
Si1 P2 Cs11 155.7(5) 78_456 81_545 ?
Si1 P2 Cs11 87.3(3) . 81_545 ?
Cs11 P2 Cs11 73.3(7) 125_655 81_545 ?
Cs11 P2 Cs11 73.3(7) . 81_545 ?
P1 Si1 P1 103.25(4) . 121_656 ?
P1 Si1 P2 109.567(12) . 28_556 ?
P1 Si1 P2 109.567(11) 121_656 28_556 ?
P1 Si1 P2 109.566(11) . . ?
P1 Si1 P2 109.565(11) 121_656 . ?
P2 Si1 P2 114.71(5) 28_556 . ?
P1 Si1 Si1 51.624(18) . 121_656 ?
P1 Si1 Si1 51.625(18) 121_656 121_656 ?
P2 Si1 Si1 122.65(2) 28_556 121_656 ?
P2 Si1 Si1 122.65(2) . 121_656 ?
P1 Si1 Cs11 52.4(4) . 121_656 ?
P1 Si1 Cs11 102.0(3) 121_656 121_656 ?
P2 Si1 Cs11 60.7(2) 28_556 121_656 ?
P2 Si1 Cs11 147.1(3) . 121_656 ?
Si1 Si1 Cs11 71.08(3) 121_656 121_656 ?
P1 Si1 Cs11 102.0(3) . 153_566 ?
P1 Si1 Cs11 52.4(4) 121_656 153_566 ?
P2 Si1 Cs11 60.7(2) 28_556 153_566 ?
P2 Si1 Cs11 147.1(3) . 153_566 ?
Si1 Si1 Cs11 71.08(3) 121_656 153_566 ?
Cs11 Si1 Cs11 62.8(8) 121_656 153_566 ?
P1 Si1 Cs11 52.4(4) . 81_545 ?
P1 Si1 Cs11 102.0(3) 121_656 81_545 ?
P2 Si1 Cs11 147.1(3) 28_556 81_545 ?
P2 Si1 Cs11 60.7(2) . 81_545 ?
Si1 Si1 Cs11 71.08(3) 121_656 81_545 ?
Cs11 Si1 Cs11 104.3(8) 121_656 81_545 ?
Cs11 Si1 Cs11 142.15(6) 153_566 81_545 ?
P1 Si1 Cs11 102.0(3) . . ?
P1 Si1 Cs11 52.4(4) 121_656 . ?
P2 Si1 Cs11 147.1(3) 28_556 . ?
P2 Si1 Cs11 60.7(2) . . ?
Si1 Si1 Cs11 71.08(3) 121_656 . ?
Cs11 Si1 Cs11 142.15(6) 121_656 . ?
Cs11 Si1 Cs11 104.3(8) 153_566 . ?
Cs11 Si1 Cs11 62.8(8) 81_545 . ?

loop_
_geom_bond_atom_site_label_1
_geom_bond_atom_site_label_2
_geom_bond_distance
_geom_bond_site_symmetry_2
_geom_bond_publ_flag
Ba1 Cs11 0.30(3) 81_545 ?
Ba1 P1 3.2305(7) 105_666 ?
Ba1 P1 3.2305(7) 106_565 ?
Ba1 P1 3.2305(7) 98_556 ?
Ba1 P1 3.2305(7) . ?
Ba1 Br03 3.4450(12) . ?
Ba1 Ba11 4.11(3) 105_666 ?
Ba1 Cs1 4.4636(12) . ?
Ba1 Ba11 4.478(4) . ?
Ba1 Ba11 4.478(4) 5 ?
Ba1 Ba11 4.478(4) 101_666 ?
Ba1 Ba11 4.478(4) 97_666 ?
Cs11 Br03 3.14(3) . ?
Cs11 P1 3.402(19) 29_545 ?
Cs11 P1 3.402(19) 121_656 ?
Cs11 P1 3.402(19) 126_645 ?
Cs11 P1 3.402(19) 122_546 ?
Cs11 P2 3.724(5) . ?
Cs11 P2 3.724(5) 99 ?
Cs11 P2 3.724(5) 100_655 ?
Cs11 P2 3.724(5) 2_655 ?
Cs11 Si1 4.267(6) . ?
Cs11 Si1 4.267(6) 173_656 ?
Cs1 Ba11 0.35(3) 105_666 ?
Cs1 Ba11 0.35(3) 9 ?
Cs1 Ba11 0.35(3) 101_666 ?
Cs1 Ba11 0.35(3) 5 ?
Cs1 Ba11 0.35(3) 97_666 ?
Cs1 P1 3.8447(7) 106_565 ?
Cs1 P1 3.8447(7) 10_656 ?
Cs1 P1 3.8447(7) 102_655 ?
Cs1 P1 3.8447(7) 6_566 ?
Cs1 P1 3.8447(7) 98_556 ?
Cs1 P1 3.8447(7) 2_665 ?
Cs1 P1 3.8447(7) 105_666 ?
Ba11 Ba11 0.50(4) 105_666 ?
Ba11 Ba11 0.50(4) 101_666 ?
Ba11 Ba11 0.50(4) 9 ?
Ba11 Ba11 0.50(4) 5 ?
Ba11 Ba11 0.70(6) 97_666 ?
Ba11 P1 3.60(2) 6_566 ?
Ba11 P1 3.60(2) 2_665 ?
Ba11 P1 3.60(2) 101_666 ?
Ba11 P1 3.60(2) . ?
P1 Si1 2.2291(7) . ?
P1 Si1 2.2291(7) 121_656 ?
P2 Si1 2.2650(5) 82_546 ?
P2 Si1 2.2650(5) 78_456 ?
P2 Si1 2.2651(5) . ?
Si1 Si1 2.7678(15) 121_656 ?
